data_4506514
loop_
_publ_author_name
'Li, Lina'
'Wang, Shuyun'
'Chen, Tianliang'
'Sun, Zhihua'
'Luo, Junhua'
'Hong, Maochun'

_publ_section_title
;
 Solvent-Dependent Formation of Cd(II) Coordination Polymers Based on
 aC2-Symmetric Tricarboxylate Linker
;
_journal_issue 8
_journal_name_full 'Crystal Growth &amp; Design'
_journal_page_first 4109
_journal_paper_doi 10.1021/cg300617h
_journal_volume 12
_journal_year 2012
_chemical_formula_moiety 'C19 H17 Cd1 N1 O8'
_chemical_formula_sum 'C19 H17 Cd N O8'
_chemical_formula_weight 499.75
_chemical_name_systematic
; 
 ? 
;
_space_group_IT_number 14
_symmetry_cell_setting monoclinic
_symmetry_space_group_name_Hall '-P 2ybc'
_symmetry_space_group_name_H-M 'P 1 21/c 1'
_atom_sites_solution_hydrogens geom
_atom_sites_solution_primary direct
_atom_sites_solution_secondary difmap
_audit_creation_method SHELXL-97
_cell_angle_alpha 90.00
_cell_angle_beta 96.832(9)
_cell_angle_gamma 90.00
_cell_formula_units_Z 4
_cell_length_a 13.5962(13)
_cell_length_b 18.848(2)
_cell_length_c 7.7355(8)
_cell_measurement_reflns_used 6207
_cell_measurement_temperature 293(2)
_cell_measurement_theta_max 27.4816
_cell_measurement_theta_min 2.6346
_cell_volume 1968.2(3)
_computing_structure_refinement 'SHELXL-97 (Sheldrick, 1997)'
_computing_structure_solution 'SHELXS-97 (Sheldrick, 1990)'
_diffrn_ambient_temperature 293(2)
_diffrn_measured_fraction_theta_full 0.993
_diffrn_measured_fraction_theta_max 0.993
_diffrn_measurement_device_type CCD
_diffrn_measurement_method CCD_Profile_fitting
_diffrn_radiation_monochromator graphite
_diffrn_radiation_source 'fine-focus sealed tube'
_diffrn_radiation_type MoK\a
_diffrn_radiation_wavelength 0.71073
_diffrn_reflns_av_R_equivalents 0.0678
_diffrn_reflns_av_sigmaI/netI 0.0808
_diffrn_reflns_limit_h_max 17
_diffrn_reflns_limit_h_min -17
_diffrn_reflns_limit_k_max 22
_diffrn_reflns_limit_k_min -24
_diffrn_reflns_limit_l_max 9
_diffrn_reflns_limit_l_min -9
_diffrn_reflns_number 16659
_diffrn_reflns_theta_full 27.46
_diffrn_reflns_theta_max 27.46
_diffrn_reflns_theta_min 2.16
_exptl_absorpt_coefficient_mu 1.156
_exptl_absorpt_correction_T_max 1.0000
_exptl_absorpt_correction_T_min 0.5391
_exptl_absorpt_correction_type multi-scan
_exptl_crystal_colour Colorless
_exptl_crystal_density_diffrn 1.686
_exptl_crystal_density_method 'not measured'
_exptl_crystal_description Prism
_exptl_crystal_F_000 1680
_exptl_crystal_size_max 0.7000
_exptl_crystal_size_mid 0.1500
_exptl_crystal_size_min 0.1000
_refine_diff_density_max 3.717
_refine_diff_density_min -1.927
_refine_diff_density_rms 0.367
_refine_ls_extinction_method none
_refine_ls_goodness_of_fit_ref 1.094
_refine_ls_hydrogen_treatment mixed
_refine_ls_matrix_type full
_refine_ls_number_parameters 262
_refine_ls_number_reflns 4465
_refine_ls_number_restraints 0
_refine_ls_restrained_S_all 1.094
_refine_ls_R_factor_all 0.0883
_refine_ls_R_factor_gt 0.0632
_refine_ls_shift/su_max 0.000
_refine_ls_shift/su_mean 0.000
_refine_ls_structure_factor_coef Fsqd
_refine_ls_weighting_details 'calc w=1/[\s^2^(Fo^2^)+(0.1519P)^2^+0.0000P] where P=(Fo^2^+2Fc^2^)/3'
_refine_ls_weighting_scheme calc
_refine_ls_wR_factor_gt 0.1867
_refine_ls_wR_factor_ref 0.2450
_reflns_number_gt 3742
_reflns_number_total 4465
_reflns_threshold_expression >2sigma(I)
_cod_data_source_file cg300617h_si_004.cif
_cod_data_source_block p21n
_cod_depositor_comments
;
The following automatic conversions were performed:

'_exptl_absorpt_correction_type' value 'Multi-scan' changed to
'multi-scan' according to
/home/saulius/struct/CIF-dictionaries/cif_core.dic dictionary named
'cif_core.dic' version 2.4.2 from 2011-04-26.

Automatic conversion script
Id: cif_fix_values 1891 2012-01-12 08:04:46Z andrius 
;
_cod_original_cell_volume 1968.2(4)
_cod_original_sg_symbol_H-M p21/c
_cod_original_formula_sum 'C19 H17 Cd1 N1 O8'
_cod_database_code 4506514

loop_
_symmetry_equiv_pos_as_xyz
'x, y, z'
'-x, y+1/2, -z+1/2'
'-x, -y, -z'
'x, -y-1/2, z-1/2'

loop_
_atom_site_label
_atom_site_type_symbol
_atom_site_fract_x
_atom_site_fract_y
_atom_site_fract_z
_atom_site_U_iso_or_equiv
_atom_site_adp_type
_atom_site_occupancy
_atom_site_symmetry_multiplicity
_atom_site_calc_flag
_atom_site_refinement_flags
Cd1 Cd 0.65033(3) 0.04423(2) 0.78328(6) 0.0217(2) Uani 1 1 d .
O1 O 0.7817(4) 0.1117(3) 0.6907(8) 0.0413(13) Uani 1 1 d .
O2 O 0.8209(5) 0.0589(3) 0.9399(9) 0.0492(15) Uani 1 1 d .
O3 O 1.4641(4) 0.4058(3) 0.7413(7) 0.0381(12) Uani 1 1 d .
O4 O 1.3054(4) 0.4304(2) 0.7406(8) 0.0373(13) Uani 1 1 d .
O5 O 1.5773(4) 0.1541(3) 0.8026(9) 0.0464(15) Uani 1 1 d .
O6 O 1.4643(4) 0.0707(2) 0.7558(7) 0.0321(11) Uani 1 1 d .
O7 O 0.6072(4) 0.0353(3) 0.4772(7) 0.0313(11) Uani 1 1 d .
O8 O 0.6173(4) 0.0339(3) 1.0770(7) 0.0291(11) Uani 1 1 d .
N1 N 0.7872(5) 0.0860(4) 0.3282(9) 0.0387(15) Uani 1 1 d .
C1 C 1.4088(5) 0.1896(3) 0.7963(10) 0.0283(14) Uani 1 1 d .
C2 C 1.4885(5) 0.1359(4) 0.7837(10) 0.0316(15) Uani 1 1 d .
C3 C 1.1337(5) 0.1897(3) 0.8329(9) 0.0260(13) Uani 1 1 d .
C4 C 1.0243(5) 0.1033(4) 0.9374(9) 0.0291(14) Uani 1 1 d .
H4A H 1.0149 0.0654 1.0105 0.035 Uiso 1 1 calc R
C5 C 0.9446(5) 0.1317(4) 0.8310(9) 0.0281(14) Uani 1 1 d .
C6 C 0.8428(5) 0.0976(4) 0.8216(10) 0.0312(15) Uani 1 1 d .
C7 C 1.4282(5) 0.2615(3) 0.7749(9) 0.0268(14) Uani 1 1 d .
H7A H 1.4916 0.2763 0.7578 0.032 Uiso 1 1 calc R
C8 C 0.9596(5) 0.1909(4) 0.7317(10) 0.0335(16) Uani 1 1 d .
H8A H 0.9059 0.2119 0.6652 0.040 Uiso 1 1 calc R
C9 C 1.3127(5) 0.1679(3) 0.8132(9) 0.0274(14) Uani 1 1 d .
H9A H 1.2990 0.1198 0.8211 0.033 Uiso 1 1 calc R
C10 C 1.1189(5) 0.1320(4) 0.9342(9) 0.0275(14) Uani 1 1 d .
H10A H 1.1726 0.1116 1.0019 0.033 Uiso 1 1 calc R
C11 C 1.2583(5) 0.2879(4) 0.8012(9) 0.0263(14) Uani 1 1 d .
H11A H 1.2081 0.3213 0.8044 0.032 Uiso 1 1 calc R
C12 C 1.2366(5) 0.2169(4) 0.8187(9) 0.0252(13) Uani 1 1 d .
C13 C 1.3530(5) 0.3109(3) 0.7790(9) 0.0230(12) Uani 1 1 d .
C14 C 1.3777(5) 0.3878(3) 0.7540(8) 0.0235(12) Uani 1 1 d .
C15 C 1.0537(5) 0.2195(4) 0.7298(10) 0.0314(15) Uani 1 1 d .
H15A H 1.0631 0.2585 0.6598 0.038 Uiso 1 1 calc R
C16 C 0.8553(8) -0.0299(5) 0.4443(13) 0.055(2) Uani 1 1 d .
H16A H 0.9149 -0.0577 0.4613 0.082 Uiso 1 1 calc R
H16B H 0.8054 -0.0554 0.3711 0.082 Uiso 1 1 calc R
H16C H 0.8324 -0.0208 0.5549 0.082 Uiso 1 1 calc R
C17 C 0.7139(9) 0.2025(6) 0.254(2) 0.084(4) Uani 1 1 d .
H17A H 0.7299 0.2500 0.2228 0.126 Uiso 1 1 calc R
H17B H 0.6841 0.2034 0.3608 0.126 Uiso 1 1 calc R
H17C H 0.6683 0.1821 0.1635 0.126 Uiso 1 1 calc R
C18 C 0.8068(7) 0.1585(5) 0.2793(13) 0.050(2) Uani 1 1 d .
H18A H 0.8371 0.1583 0.1720 0.060 Uiso 1 1 calc R
H18B H 0.8533 0.1799 0.3691 0.060 Uiso 1 1 calc R
C19 C 0.8764(7) 0.0396(6) 0.3589(16) 0.062(3) Uani 1 1 d .
H19A H 0.9280 0.0646 0.4322 0.074 Uiso 1 1 calc R
H19B H 0.9008 0.0300 0.2484 0.074 Uiso 1 1 calc R

loop_
_atom_site_aniso_label
_atom_site_aniso_U_11
_atom_site_aniso_U_22
_atom_site_aniso_U_33
_atom_site_aniso_U_23
_atom_site_aniso_U_13
_atom_site_aniso_U_12
Cd1 0.0190(3) 0.0184(3) 0.0281(4) -0.00014(15) 0.0050(2) 0.00077(14)
O1 0.023(2) 0.051(3) 0.049(3) -0.014(3) 0.001(2) -0.009(2)
O2 0.039(3) 0.049(3) 0.061(4) 0.003(3) 0.012(3) -0.018(3)
O3 0.032(3) 0.027(3) 0.057(3) 0.006(2) 0.011(2) -0.011(2)
O4 0.035(3) 0.012(2) 0.063(4) 0.004(2) -0.002(2) -0.003(2)
O5 0.020(2) 0.024(3) 0.097(5) -0.001(3) 0.016(3) 0.006(2)
O6 0.037(3) 0.018(2) 0.043(3) -0.001(2) 0.013(2) 0.002(2)
O7 0.028(3) 0.034(3) 0.031(3) -0.002(2) 0.000(2) -0.002(2)
O8 0.024(2) 0.034(3) 0.031(3) 0.003(2) 0.009(2) -0.0008(19)
N1 0.029(3) 0.043(4) 0.045(4) 0.004(3) 0.007(3) -0.005(3)
C1 0.024(3) 0.020(3) 0.043(4) 0.002(3) 0.011(3) -0.001(3)
C2 0.031(3) 0.021(3) 0.045(4) 0.002(3) 0.016(3) 0.004(3)
C3 0.021(3) 0.023(3) 0.035(3) -0.001(3) 0.008(3) -0.004(2)
C4 0.025(3) 0.027(3) 0.037(4) 0.002(3) 0.008(3) -0.006(3)
C5 0.022(3) 0.028(3) 0.035(4) -0.003(3) 0.005(3) -0.002(3)
C6 0.022(3) 0.034(4) 0.038(4) -0.013(3) 0.008(3) -0.008(3)
C7 0.018(3) 0.021(3) 0.042(4) 0.004(3) 0.007(3) -0.002(2)
C8 0.023(3) 0.039(4) 0.038(4) 0.001(3) 0.003(3) -0.002(3)
C9 0.023(3) 0.018(3) 0.042(4) 0.005(3) 0.006(3) 0.000(2)
C10 0.020(3) 0.026(3) 0.036(4) -0.002(3) 0.004(3) -0.002(3)
C11 0.017(3) 0.026(3) 0.036(4) -0.004(3) 0.004(3) 0.000(2)
C12 0.019(3) 0.026(3) 0.032(3) 0.006(3) 0.008(2) -0.004(3)
C13 0.021(3) 0.016(3) 0.032(3) 0.002(2) 0.003(2) -0.002(2)
C14 0.027(3) 0.016(3) 0.027(3) 0.000(2) 0.001(3) -0.003(2)
C15 0.028(3) 0.024(3) 0.043(4) 0.002(3) 0.006(3) -0.004(3)
C16 0.059(6) 0.051(5) 0.051(6) -0.007(4) 0.001(5) 0.009(5)
C17 0.060(7) 0.043(6) 0.145(13) 0.006(7) 0.004(7) 0.007(5)
C18 0.048(5) 0.047(5) 0.055(5) -0.012(4) 0.007(4) -0.008(4)
C19 0.032(5) 0.090(9) 0.068(7) 0.006(5) 0.024(5) 0.011(4)

loop_
_atom_type_symbol
_atom_type_description
_atom_type_scat_dispersion_real
_atom_type_scat_dispersion_imag
_atom_type_scat_source
C C 0.0033 0.0016 'International Tables Vol C Tables 4.2.6.8 and 6.1.1.4'
H H 0.0000 0.0000 'International Tables Vol C Tables 4.2.6.8 and 6.1.1.4'
N N 0.0061 0.0033 'International Tables Vol C Tables 4.2.6.8 and 6.1.1.4'
O O 0.0106 0.0060 'International Tables Vol C Tables 4.2.6.8 and 6.1.1.4'
Cd Cd -0.8075 1.2024 'International Tables Vol C Tables 4.2.6.8 and 6.1.1.4'

loop_
_geom_angle_atom_site_label_1
_geom_angle_atom_site_label_2
_geom_angle_atom_site_label_3
_geom_angle
_geom_angle_site_symmetry_1
_geom_angle_site_symmetry_3
O4 Cd1 O5 170.17(19) 2_746 1_455
O4 Cd1 O1 105.6(2) 2_746 .
O5 Cd1 O1 83.31(19) 1_455 .
O4 Cd1 O7 83.53(19) 2_746 .
O5 Cd1 O7 94.1(2) 1_455 .
O1 Cd1 O7 80.94(18) . .
O4 Cd1 O8 94.8(2) 2_746 .
O5 Cd1 O8 83.1(2) 1_455 .
O1 Cd1 O8 124.59(18) . .
O7 Cd1 O8 153.45(18) . .
O4 Cd1 O2 84.46(19) 2_746 .
O5 Cd1 O2 104.5(2) 1_455 .
O1 Cd1 O2 53.0(2) . .
O7 Cd1 O2 126.5(2) . .
O8 Cd1 O2 79.4(2) . .
O4 Cd1 O6 116.85(18) 2_746 1_455
O5 Cd1 O6 53.32(16) 1_455 1_455
O1 Cd1 O6 129.93(18) . 1_455
O7 Cd1 O6 78.87(18) . 1_455
O8 Cd1 O6 78.36(17) . 1_455
O2 Cd1 O6 150.2(2) . 1_455
C6 O1 Cd1 95.3(5) . .
C6 O2 Cd1 89.9(5) . .
C14 O4 Cd1 113.7(4) . 2_756
C2 O5 Cd1 99.4(4) . 1_655
C2 O6 Cd1 86.7(4) . 1_655
C18 N1 C19 115.0(7) . .
C7 C1 C9 119.4(6) . .
C7 C1 C2 120.1(6) . .
C9 C1 C2 120.3(6) . .
O5 C2 O6 120.6(6) . .
O5 C2 C1 120.4(6) . .
O6 C2 C1 119.1(6) . .
C10 C3 C15 119.5(6) . .
C10 C3 C12 120.8(6) . .
C15 C3 C12 119.4(6) . .
C5 C4 C10 119.7(6) . .
C4 C5 C8 118.9(6) . .
C4 C5 C6 120.5(6) . .
C8 C5 C6 120.5(6) . .
O2 C6 O1 121.7(7) . .
O2 C6 C5 120.9(7) . .
O1 C6 C5 117.3(7) . .
C13 C7 C1 119.9(6) . .
C15 C8 C5 121.0(7) . .
C12 C9 C1 121.2(6) . .
C3 C10 C4 121.0(6) . .
C13 C11 C12 121.7(6) . .
C9 C12 C11 118.2(6) . .
C9 C12 C3 118.5(6) . .
C11 C12 C3 123.2(6) . .
C7 C13 C11 119.5(6) . .
C7 C13 C14 117.8(6) . .
C11 C13 C14 122.7(6) . .
O3 C14 O4 123.8(6) . .
O3 C14 C13 120.1(6) . .
O4 C14 C13 116.1(6) . .
C3 C15 C8 119.7(7) . .
N1 C18 C17 112.0(8) . .
N1 C19 C16 112.7(8) . .

loop_
_geom_bond_atom_site_label_1
_geom_bond_atom_site_label_2
_geom_bond_distance
_geom_bond_site_symmetry_2
Cd1 O4 2.241(5) 2_746
Cd1 O5 2.310(5) 1_455
Cd1 O1 2.372(6) .
Cd1 O7 2.377(5) .
Cd1 O8 2.376(5) .
Cd1 O2 2.500(6) .
Cd1 O6 2.562(5) 1_455
O1 C6 1.260(9) .
O2 C6 1.234(10) .
O3 C14 1.238(8) .
O4 C14 1.263(8) .
O4 Cd1 2.241(5) 2_756
O5 C2 1.247(9) .
O5 Cd1 2.310(5) 1_655
O6 C2 1.283(8) .
O6 Cd1 2.562(5) 1_655
N1 C18 1.451(11) .
N1 C19 1.491(11) .
C1 C7 1.394(8) .
C1 C9 1.390(9) .
C1 C2 1.494(9) .
C3 C10 1.370(9) .
C3 C15 1.388(10) .
C3 C12 1.507(8) .
C4 C5 1.387(9) .
C4 C10 1.398(8) .
C5 C8 1.384(10) .
C5 C6 1.520(9) .
C7 C13 1.386(9) .
C8 C15 1.390(10) .
C9 C12 1.391(9) .
C11 C13 1.388(8) .
C11 C12 1.381(9) .
C13 C14 1.507(8) .
C16 C19 1.510(14) .
C17 C18 1.504(14) .
